data_4309305
loop_
_publ_author_name
'Pavel Vojt\'i\<sek'
'Petr C\'igler'
'Jan Kotek'
'Jakub Rudovsk\'y'
'Petr Hermann'
'Ivan Luke\<s'

_publ_contact_author_address
;
Dept. of Inorganic Chemistry, Faculty of Science, Charles University
Hlavova 2030
128 40 Prague 2
Czech Republic
;
_publ_contact_author_email pavojt@natur.cuni.cz
_publ_contact_author_name 'Vojt\'i\<sek, Pavel'
_publ_section_title
;
Crystal Structures of Lanthanide(III) Complexes with Cyclen Derivative
Bearing Three Acetate and One Methylphosphonate Pendants
;
_journal_name_full 'Inorganic Chemistry'
_journal_page_first 5591
_journal_page_last 5599
_journal_paper_doi 10.1021/ic048190s
_journal_volume 44
_journal_year 2005
_chemical_compound_source 'synthesized by the authors'
_chemical_formula_moiety 'C15 H26 Er N4 O9 P, 5(H2 O)'
_chemical_formula_sum 'C15 H36 Er N4 O14 P'
_chemical_formula_weight 694.71
_space_group_IT_number 2
_symmetry_cell_setting triclinic
_symmetry_space_group_name_Hall '-P 1'
_symmetry_space_group_name_H-M 'P -1'
_atom_sites_solution_hydrogens geom
_atom_sites_solution_primary direct
_atom_sites_solution_secondary difmap
_audit_creation_method SHELXL-97
_cell_angle_alpha 83.1256(7)
_cell_angle_beta 83.2510(8)
_cell_angle_gamma 67.4943(10)
_cell_formula_units_Z 2
_cell_length_a 8.67690(10)
_cell_length_b 9.4160(2)
_cell_length_c 16.8348(3)
_cell_measurement_reflns_used 5423
_cell_measurement_temperature 150(2)
_cell_measurement_theta_max 27.48
_cell_measurement_theta_min 1.00
_cell_volume 1257.68(4)
_computing_cell_refinement 'COLLECT and DENZO'
_computing_data_collection 'COLLECT (Hooft, 1998) and DENZO (Otwinowski & Minor, 1997)'
_computing_data_reduction 'COLLECT and DENZO'
_computing_structure_refinement 'SHELXL-97 (Sheldrick, 1997)'
_computing_structure_solution 'SIR92 (Altomare et al., 1994)'
_diffrn_ambient_temperature 150(2)
_diffrn_detector_area_resol_mean 9.091
_diffrn_measured_fraction_theta_full 0.989
_diffrn_measured_fraction_theta_max 0.989
_diffrn_measurement_device_type 'Nonius KappaCCD area detector'
_diffrn_measurement_method '\f and \w scans to fill the Ewald sphere'
_diffrn_radiation_monochromator graphite
_diffrn_radiation_source 'fine-focus sealed tube'
_diffrn_radiation_type MoK\a
_diffrn_radiation_wavelength 0.71073
_diffrn_reflns_av_R_equivalents 0.0214
_diffrn_reflns_av_sigmaI/netI 0.0337
_diffrn_reflns_limit_h_max 11
_diffrn_reflns_limit_h_min -11
_diffrn_reflns_limit_k_max 12
_diffrn_reflns_limit_k_min -12
_diffrn_reflns_limit_l_max 21
_diffrn_reflns_limit_l_min -21
_diffrn_reflns_number 10537
_diffrn_reflns_theta_full 27.45
_diffrn_reflns_theta_max 27.45
_diffrn_reflns_theta_min 3.67
_diffrn_standards_number 0
_exptl_absorpt_coefficient_mu 3.473
_exptl_absorpt_correction_type none
_exptl_crystal_colour colourless
_exptl_crystal_density_diffrn 1.834
_exptl_crystal_density_method 'not measured'
_exptl_crystal_description prism
_exptl_crystal_F_000 698
_exptl_crystal_size_max 0.30
_exptl_crystal_size_mid 0.25
_exptl_crystal_size_min 0.20
_refine_diff_density_max 2.200
_refine_diff_density_min -1.736
_refine_diff_density_rms 0.201
_refine_ls_extinction_coef 0.0091(15)
_refine_ls_extinction_expression Fc^*^=kFc[1+0.001xFc^2^\l^3^/sin(2\q)]^-1/4^
_refine_ls_extinction_method SHELXL
_refine_ls_goodness_of_fit_ref 1.095
_refine_ls_hydrogen_treatment constr
_refine_ls_matrix_type full
_refine_ls_number_parameters 347
_refine_ls_number_reflns 5690
_refine_ls_number_restraints 0
_refine_ls_restrained_S_all 1.095
_refine_ls_R_factor_all 0.0546
_refine_ls_R_factor_gt 0.0523
_refine_ls_shift/su_max 0.001
_refine_ls_shift/su_mean 0.000
_refine_ls_structure_factor_coef Fsqd
_refine_ls_weighting_details 'calc w=1/[\s^2^(Fo^2^)+(0.0697P)^2^+10.1675P] where P=(Fo^2^+2Fc^2^)/3'
_refine_ls_weighting_scheme calc
_refine_ls_wR_factor_gt 0.1366
_refine_ls_wR_factor_ref 0.1384
_reflns_number_gt 5420
_reflns_number_total 5690
_reflns_threshold_expression >2sigma(I)
_cod_data_source_file ic048190ssi20041222_101635_2.cif
_cod_data_source_block er
_cod_depositor_comments
;
The following automatic conversions were performed:

data name '_atom_site_symetry_multiplicity' was replaced with
'_atom_site_symmetry_multiplicity' as specified in the replacement
file 'data/replacement-values/replacement_tags.lst'.

Automatic conversion script
Id: cif_correct_tags 9268 2022-04-12 08:56:07Z antanas 
;
_cod_database_code 4309305

loop_
_symmetry_equiv_pos_as_xyz
'x, y, z'
'-x, -y, -z'

loop_
_atom_site_label
_atom_site_type_symbol
_atom_site_fract_x
_atom_site_fract_y
_atom_site_fract_z
_atom_site_U_iso_or_equiv
_atom_site_adp_type
_atom_site_occupancy
_atom_site_symmetry_multiplicity
_atom_site_calc_flag
_atom_site_refinement_flags
_atom_site_disorder_assembly
_atom_site_disorder_group
Er1 Er 0.15606(3) 0.03771(3) 0.212835(15) 0.02582(15) Uani 1 1 d . . .
N1 N 0.2390(7) -0.1369(7) 0.3431(3) 0.0309(11) Uani 1 1 d . . .
C2 C 0.1620(11) -0.0549(10) 0.4145(4) 0.0439(17) Uani 1 1 d . . .
H2A H 0.2237 -0.1111 0.4602 0.04(2) Uiso 1 1 calc R . .
H2B H 0.0484 -0.0517 0.4249 0.030(19) Uiso 1 1 calc R . .
C3 C 0.1585(11) 0.1051(9) 0.4061(5) 0.0428(17) Uani 1 1 d . . .
H3A H 0.2721 0.1009 0.4056 0.029(19) Uiso 1 1 calc R . .
H3B H 0.0955 0.1570 0.4528 0.07(3) Uiso 1 1 calc R . .
N4 N 0.0826(7) 0.1989(6) 0.3319(3) 0.0309(11) Uani 1 1 d . . .
C5 C 0.1312(13) 0.3315(9) 0.3150(5) 0.050(2) Uani 1 1 d . . .
H5A H 0.1330 0.3715 0.3652 0.05(3) Uiso 1 1 calc R . .
H5B H 0.0481 0.4117 0.2839 0.07(3) Uiso 1 1 calc R . .
C6 C 0.2992(12) 0.2935(11) 0.2698(5) 0.0491(19) Uani 1 1 d . . .
H6A H 0.3201 0.3880 0.2564 0.06(3) Uiso 1 1 calc R . .
H6B H 0.3838 0.2262 0.3046 0.05(3) Uiso 1 1 calc R . .
N7 N 0.3173(9) 0.2176(8) 0.1948(4) 0.0390(14) Uani 1 1 d . . .
C8 C 0.4878(12) 0.1438(12) 0.1672(6) 0.054(2) Uani 1 1 d . . .
H8A H 0.5494 0.2063 0.1766 0.06(3) Uiso 1 1 calc R . .
H8B H 0.4956 0.1361 0.1098 0.06(3) Uiso 1 1 calc R . .
C9 C 0.5680(11) -0.0170(12) 0.2089(6) 0.051(2) Uani 1 1 d . . .
H9A H 0.6795 -0.0666 0.1835 0.04(2) Uiso 1 1 calc R . .
H9B H 0.5793 -0.0075 0.2644 0.05(3) Uiso 1 1 calc R . .
N10 N 0.4708(8) -0.1174(8) 0.2065(4) 0.0389(14) Uani 1 1 d . . .
C11 C 0.5169(10) -0.2437(10) 0.2662(6) 0.051(2) Uani 1 1 d . . .
H11A H 0.6362 -0.2790 0.2713 0.08(4) Uiso 1 1 calc R . .
H11B H 0.4943 -0.3280 0.2489 0.05(3) Uiso 1 1 calc R . .
C12 C 0.4269(11) -0.2042(9) 0.3454(5) 0.0469(19) Uani 1 1 d . . .
H12A H 0.4620 -0.1305 0.3661 0.04(2) Uiso 1 1 calc R . .
H12B H 0.4580 -0.2965 0.3821 0.06(3) Uiso 1 1 calc R . .
C13 C 0.1827(10) -0.2695(9) 0.3384(5) 0.0424(17) Uani 1 1 d . . .
H131 H 0.1923 -0.3304 0.3897 0.051 Uiso 1 1 calc R . .
H132 H 0.2532 -0.3358 0.2979 0.051 Uiso 1 1 calc R . .
P1 P -0.0334(2) -0.1917(2) 0.31300(13) 0.0390(4) Uani 1 1 d . . .
O11 O -0.0521(7) -0.0447(6) 0.2604(3) 0.0400(11) Uani 1 1 d . . .
O12 O -0.1496(8) -0.1729(7) 0.3870(4) 0.0516(14) Uani 1 1 d . . .
O13 O -0.0509(7) -0.3144(6) 0.2669(4) 0.0482(14) Uani 1 1 d . . .
C14 C -0.1023(10) 0.2498(10) 0.3454(5) 0.0462(18) Uani 1 1 d . . .
H141 H -0.1426 0.3402 0.3757 0.055 Uiso 1 1 calc R . .
H142 H -0.1278 0.1691 0.3789 0.055 Uiso 1 1 calc R . .
C15 C -0.2016(10) 0.2887(8) 0.2714(4) 0.046(2) Uani 1 1 d . . .
O151 O -0.0854(9) 0.2606(7) 0.2029(4) 0.0532(16) Uani 1 1 d . . .
O152 O -0.3362(9) 0.3789(8) 0.2625(6) 0.078(3) Uani 1 1 d . . .
C16 C 0.2304(15) 0.3376(12) 0.1312(6) 0.059(3) Uani 1 1 d . . .
H161 H 0.1302 0.4130 0.1555 0.070 Uiso 1 1 calc R . .
H162 H 0.3033 0.3905 0.1077 0.070 Uiso 1 1 calc R . .
C17 C 0.1841(10) 0.2706(10) 0.0676(4) 0.0405(17) Uani 1 1 d . . .
O171 O 0.1815(9) 0.1318(8) 0.0826(4) 0.0564(17) Uani 1 1 d . . .
O172 O 0.1508(7) 0.3482(7) 0.0014(3) 0.0451(13) Uani 1 1 d . . .
C18 C 0.5087(11) -0.1772(15) 0.1245(7) 0.066(3) Uani 1 1 d . . .
H181 H 0.5103 -0.0948 0.0842 0.079 Uiso 1 1 calc R . .
H182 H 0.6185 -0.2592 0.1215 0.079 Uiso 1 1 calc R . .
C19 C 0.3810(11) -0.2367(14) 0.1076(6) 0.066(3) Uani 1 1 d . . .
O191 O 0.2342(7) -0.1813(7) 0.1449(4) 0.0500(14) Uani 1 1 d . . .
O192 O 0.4218(9) -0.3453(13) 0.0633(7) 0.113(5) Uani 1 1 d . . .
O99 O 0.2576(8) -0.4050(8) -0.0615(4) 0.0506(14) Uani 1 1 d . . .
O98 O 0.5715(9) 0.0514(10) 0.4320(4) 0.0628(18) Uani 1 1 d . . .
O97 O 0.177(3) -0.0749(16) -0.0365(7) 0.081(6) Uani 0.50 1 d P . .
O96 O 0.4916(14) 0.3744(15) 0.4280(10) 0.067(5) Uani 0.50 1 d P . .
O95 O 0.8360(11) 0.5673(9) 0.4795(5) 0.0673(19) Uani 1 1 d . . .
O94 O -0.032(2) -0.242(3) 0.1085(8) 0.066(6) Uani 0.62(5) 1 d P . .
O94A O 0.030(4) -0.322(4) 0.1168(14) 0.060(8) Uiso 0.38(5) 1 d P . .

loop_
_atom_site_aniso_label
_atom_site_aniso_U_11
_atom_site_aniso_U_22
_atom_site_aniso_U_33
_atom_site_aniso_U_23
_atom_site_aniso_U_13
_atom_site_aniso_U_12
Er1 0.0332(2) 0.02356(19) 0.02472(19) 0.00056(10) -0.00864(11) -0.01393(12)
N1 0.040(3) 0.029(3) 0.031(3) 0.003(2) -0.016(2) -0.018(2)
C2 0.050(4) 0.045(4) 0.030(4) 0.003(3) -0.012(3) -0.010(3)
C3 0.060(5) 0.040(4) 0.032(4) -0.002(3) -0.004(3) -0.023(4)
N4 0.033(3) 0.028(3) 0.033(3) -0.007(2) -0.007(2) -0.010(2)
C5 0.086(7) 0.033(4) 0.041(4) 0.000(3) -0.013(4) -0.032(4)
C6 0.062(5) 0.049(5) 0.053(5) -0.005(4) -0.009(4) -0.036(4)
N7 0.056(4) 0.045(4) 0.030(3) 0.009(2) -0.017(3) -0.034(3)
C8 0.054(5) 0.069(6) 0.055(5) 0.004(4) -0.005(4) -0.042(5)
C9 0.040(4) 0.075(6) 0.050(5) 0.007(4) -0.014(3) -0.036(4)
N10 0.033(3) 0.053(4) 0.039(3) -0.013(3) -0.003(2) -0.022(3)
C11 0.033(4) 0.038(4) 0.077(6) -0.004(4) -0.006(4) -0.010(3)
C12 0.049(4) 0.031(4) 0.054(5) 0.007(3) -0.024(4) -0.004(3)
C13 0.041(4) 0.030(4) 0.058(5) 0.008(3) -0.018(3) -0.015(3)
P1 0.0389(9) 0.0308(9) 0.0481(11) 0.0066(8) -0.0109(8) -0.0147(7)
O11 0.037(3) 0.032(3) 0.052(3) 0.005(2) -0.011(2) -0.014(2)
O12 0.047(3) 0.048(3) 0.054(4) 0.012(3) -0.004(3) -0.016(3)
O13 0.047(3) 0.025(2) 0.073(4) 0.007(2) -0.010(3) -0.014(2)
C14 0.044(4) 0.037(4) 0.054(5) -0.006(3) -0.007(3) -0.009(3)
C15 0.053(4) 0.024(3) 0.032(3) -0.013(3) -0.028(3) 0.028(3)
O151 0.066(4) 0.034(3) 0.068(4) 0.015(3) -0.037(3) -0.024(3)
O152 0.044(3) 0.032(3) 0.154(8) -0.001(4) -0.024(4) -0.008(3)
C16 0.086(7) 0.066(6) 0.045(5) 0.024(4) -0.032(5) -0.053(6)
C17 0.041(4) 0.055(5) 0.032(3) 0.013(3) -0.010(3) -0.027(3)
O171 0.076(4) 0.073(4) 0.039(3) 0.013(3) -0.020(3) -0.050(4)
O172 0.051(3) 0.055(3) 0.028(3) 0.010(2) -0.011(2) -0.019(3)
C18 0.039(4) 0.103(9) 0.066(6) -0.047(6) 0.008(4) -0.030(5)
C19 0.041(4) 0.086(7) 0.064(6) -0.053(6) -0.002(4) -0.005(5)
O191 0.042(3) 0.055(4) 0.060(4) -0.020(3) -0.006(3) -0.020(3)
O192 0.044(4) 0.151(9) 0.143(9) -0.125(8) -0.016(4) 0.000(5)
O99 0.051(3) 0.056(4) 0.045(3) 0.002(3) -0.010(3) -0.020(3)
O98 0.056(4) 0.091(5) 0.044(3) -0.001(3) -0.005(3) -0.031(4)
O97 0.172(18) 0.041(7) 0.028(6) -0.005(5) -0.019(8) -0.033(9)
O96 0.028(5) 0.053(7) 0.119(12) 0.052(8) -0.024(6) -0.025(5)
O95 0.082(5) 0.054(4) 0.065(4) -0.002(3) 0.000(4) -0.026(4)
O94 0.063(9) 0.075(15) 0.071(8) -0.008(7) -0.023(6) -0.031(10)

loop_
_atom_type_symbol
_atom_type_description
_atom_type_scat_dispersion_real
_atom_type_scat_dispersion_imag
_atom_type_scat_source
C C 0.0033 0.0016 'International Tables Vol C Tables 4.2.6.8 and 6.1.1.4'
H H 0.0000 0.0000 'International Tables Vol C Tables 4.2.6.8 and 6.1.1.4'
Er Er -0.2586 4.9576 'International Tables Vol C Tables 4.2.6.8 and 6.1.1.4'
N N 0.0061 0.0033 'International Tables Vol C Tables 4.2.6.8 and 6.1.1.4'
O O 0.0106 0.0060 'International Tables Vol C Tables 4.2.6.8 and 6.1.1.4'
P P 0.1023 0.0942 'International Tables Vol C Tables 4.2.6.8 and 6.1.1.4'

loop_
_geom_angle_atom_site_label_1
_geom_angle_atom_site_label_2
_geom_angle_atom_site_label_3
_geom_angle
_geom_angle_site_symmetry_1
_geom_angle_site_symmetry_3
_geom_angle_publ_flag
O11 Er1 O171 122.2(2) . . ?
O11 Er1 O191 80.1(2) . . ?
O171 Er1 O191 77.9(3) . . ?
O11 Er1 O151 76.3(2) . . ?
O171 Er1 O151 77.0(3) . . ?
O191 Er1 O151 128.2(2) . . ?
O11 Er1 N4 88.1(2) . . ?
O171 Er1 N4 124.2(2) . . ?
O191 Er1 N4 157.8(2) . . ?
O151 Er1 N4 65.5(2) . . ?
O11 Er1 N7 156.7(2) . . ?
O171 Er1 N7 67.3(2) . . ?
O191 Er1 N7 123.2(2) . . ?
O151 Er1 N7 86.4(2) . . ?
N4 Er1 N7 70.4(2) . . ?
O11 Er1 N10 127.9(2) . . ?
O171 Er1 N10 89.9(2) . . ?
O191 Er1 N10 67.0(2) . . ?
O151 Er1 N10 155.6(2) . . ?
N4 Er1 N10 107.52(19) . . ?
N7 Er1 N10 69.5(2) . . ?
O11 Er1 N1 70.96(18) . . ?
O171 Er1 N1 158.4(2) . . ?
O191 Er1 N1 88.7(2) . . ?
O151 Er1 N1 124.4(2) . . ?
N4 Er1 N1 69.64(19) . . ?
N7 Er1 N1 107.91(18) . . ?
N10 Er1 N1 69.1(2) . . ?
C2 N1 C12 109.9(6) . . ?
C2 N1 C13 111.4(6) . . ?
C12 N1 C13 107.4(6) . . ?
C2 N1 Er1 112.1(4) . . ?
C12 N1 Er1 110.3(4) . . ?
C13 N1 Er1 105.5(4) . . ?
N1 C2 C3 112.6(7) . . ?
C2 C3 N4 114.1(6) . . ?
C5 N4 C14 110.4(6) . . ?
C5 N4 C3 110.2(6) . . ?
C14 N4 C3 108.3(6) . . ?
C5 N4 Er1 111.8(5) . . ?
C14 N4 Er1 104.1(4) . . ?
C3 N4 Er1 111.9(4) . . ?
N4 C5 C6 112.7(7) . . ?
N7 C6 C5 114.3(7) . . ?
C8 N7 C6 111.8(7) . . ?
C8 N7 C16 108.8(7) . . ?
C6 N7 C16 108.7(7) . . ?
C8 N7 Er1 113.1(5) . . ?
C6 N7 Er1 110.5(5) . . ?
C16 N7 Er1 103.5(5) . . ?
N7 C8 C9 112.4(7) . . ?
N10 C9 C8 113.5(7) . . ?
C11 N10 C9 111.4(6) . . ?
C11 N10 C18 109.6(8) . . ?
C9 N10 C18 107.2(7) . . ?
C11 N10 Er1 112.9(5) . . ?
C9 N10 Er1 111.8(5) . . ?
C18 N10 Er1 103.5(5) . . ?
N10 C11 C12 113.1(7) . . ?
C11 C12 N1 113.4(7) . . ?
N1 C13 P1 108.9(5) . . ?
O12 P1 O11 115.5(3) . . ?
O12 P1 O13 108.0(4) . . ?
O11 P1 O13 112.1(3) . . ?
O12 P1 C13 110.6(4) . . ?
O11 P1 C13 105.1(3) . . ?
O13 P1 C13 105.2(4) . . ?
P1 O11 Er1 126.0(3) . . ?
N4 C14 C15 117.3(7) . . ?
O152 C15 O151 117.2(8) . . ?
O152 C15 C14 128.7(8) . . ?
O151 C15 C14 107.7(7) . . ?
C15 O151 Er1 116.4(4) . . ?
C17 C16 N7 112.1(8) . . ?
O172 C17 O171 123.2(8) . . ?
O172 C17 C16 118.6(8) . . ?
O171 C17 C16 118.1(7) . . ?
C17 O171 Er1 119.1(5) . . ?
C19 C18 N10 110.7(8) . . ?
O192 C19 O191 122.5(10) . . ?
O192 C19 C18 119.6(9) . . ?
O191 C19 C18 117.7(7) . . ?
C19 O191 Er1 120.7(6) . . ?

loop_
_geom_bond_atom_site_label_1
_geom_bond_atom_site_label_2
_geom_bond_distance
_geom_bond_site_symmetry_2
_geom_bond_publ_flag
Er1 O11 2.257(5) . ?
Er1 O171 2.283(6) . ?
Er1 O191 2.309(6) . ?
Er1 O151 2.335(6) . ?
Er1 N4 2.533(6) . ?
Er1 N7 2.552(6) . ?
Er1 N10 2.553(6) . ?
Er1 N1 2.576(5) . ?
N1 C2 1.457(10) . ?
N1 C12 1.510(10) . ?
N1 C13 1.517(9) . ?
C2 C3 1.485(11) . ?
C3 N4 1.503(10) . ?
N4 C5 1.451(10) . ?
N4 C14 1.486(10) . ?
C5 C6 1.495(14) . ?
C6 N7 1.489(11) . ?
N7 C8 1.420(12) . ?
N7 C16 1.496(10) . ?
C8 C9 1.524(14) . ?
C9 N10 1.495(10) . ?
N10 C11 1.424(11) . ?
N10 C18 1.507(11) . ?
C11 C12 1.475(13) . ?
C13 P1 1.816(8) . ?
P1 O12 1.491(7) . ?
P1 O11 1.515(5) . ?
P1 O13 1.529(6) . ?
C14 C15 1.526(11) . ?
C15 O152 1.166(9) . ?
C15 O151 1.418(11) . ?
C16 C17 1.470(12) . ?
C17 O172 1.256(9) . ?
C17 O171 1.309(10) . ?
C18 C19 1.487(14) . ?
C19 O192 1.253(11) . ?
C19 O191 1.292(11) . ?
O94 O94A 0.75(2) . ?
